data_9017275
loop_
_publ_author_name
'Posner, E. S.'
'Dera, P.'
'Downs, R. T.'
'Lazarz, J. D.'
'Irmen, P.'

_publ_section_title
;
 High-pressure single-crystal X-ray diffraction study of jadeite and kosmochlor
 Note: P = 8.2 GPa
;
_journal_name_full 'Physics and Chemistry of Minerals'
_journal_page_first 695
_journal_page_last 707
_journal_volume 41
_journal_year 2014
_chemical_compound_source 'Clear Creek, San Benito County, California, USA'
_chemical_formula_sum 'Al Na O6 Si2'
_chemical_name_mineral Jadeite
_space_group_IT_number 15
_space_group_name_Hall '-C 2yc'
_space_group_name_H-M_alt 'C 1 2/c 1'
_symmetry_space_group_name_H-M 'C 1 2/c 1'
_cell_angle_alpha 90
_cell_angle_beta 106.85
_cell_angle_gamma 90
_cell_length_a 9.243
_cell_length_b 8.407
_cell_formula_units_Z 4
_cell_length_c 5.1220
_cell_volume 380.922
_database_code_amcsd 0020195
_diffrn_ambient_pressure 8.2e+06
_exptl_crystal_density_diffrn 3.525
_cod_data_source_file inputs/fixed/downloads/10/10494.cif
_cod_data_source_block 10494
_cod_original_formula_sum 'Na Al Si2 O6'
_cod_database_code 9017275

loop_
_space_group_symop_operation_xyz
x,y,z
1/2+x,1/2+y,z
x,-y,1/2+z
1/2+x,1/2-y,1/2+z
-x,y,1/2-z
1/2-x,1/2+y,1/2-z
-x,-y,-z
1/2-x,1/2-y,-z

loop_
_atom_site_label
_atom_site_fract_x
_atom_site_fract_y
_atom_site_fract_z
_atom_site_U_iso_or_equiv
NaM2 0.00000 0.30520 0.25000 0.01200
AlM1 0.00000 0.09210 0.75000 0.00700
Si 0.29080 0.09530 0.22930 0.00700
O1 0.10950 0.07880 0.13060 0.00700
O2 0.35870 0.26770 0.30200 0.00900
O3 0.14230 0.48610 -0.00130 0.00700

loop_
_cod_related_entry_id
_cod_related_entry_database
_cod_related_entry_code
1 AMCSD 0020195
